data_2007315
loop_
_publ_author_name
R.Thirumurugan
'S.Shanmuga Sundara Raj'
G.Shanmugam
'Hoong-Kun Fun'
K.Chinnakali
'Suchada Chantrapromma'
M.Marappan
M.Kandaswamy

_publ_section_title 5,5'-Dibromo-2,2'-dihydroxy-3,3'-(piperazine-1,4-diyldimethylene)dibenzaldehyde
_journal_issue 6
_journal_name_full 'Acta Crystallographica Section C'
_journal_page_first 780
_journal_page_last 781
_journal_paper_doi 10.1107/S0108270198000614
_journal_volume 54
_journal_year 1998
_chemical_formula_moiety 'C20 H20 Br2 N2 O4'
_chemical_formula_sum 'C20 H20 Br2 N2 O4'
_chemical_formula_weight 512.20
_chemical_name_systematic
;
5,5'-Dibromo-2,2'-dihydroxy-3,3'-(piperazine-1,4-diyldimethylene)
dibenzaldehyde
;
_space_group_IT_number 14
_symmetry_cell_setting monoclinic
_symmetry_space_group_name_Hall '-P 2ybc'
_symmetry_space_group_name_H-M 'P 1 21/c 1'
_audit_creation_method SHELXL
_cell_angle_alpha 90.00
_cell_angle_beta 111.39(2)
_cell_angle_gamma 90.00
_cell_formula_units_Z 2
_cell_length_a 8.825(2)
_cell_length_b 16.518(2)
_cell_length_c 7.368(2)
_cell_measurement_reflns_used 34
_cell_measurement_temperature 293(2)
_cell_measurement_theta_max 12.55
_cell_measurement_theta_min 5.24
_cell_volume 1000.1(4)
_diffrn_ambient_temperature 293(2)
_diffrn_measurement_device 'Siemens P4 diffractometer'
_diffrn_measurement_method '\q/2\q scans'
_diffrn_radiation_monochromator graphite
_diffrn_radiation_source 'fine-focus sealed tube'
_diffrn_radiation_type MoK\a
_diffrn_radiation_wavelength 0.71073
_diffrn_reflns_av_R_equivalents 0.025
_diffrn_reflns_av_sigmaI/netI 0.0489
_diffrn_reflns_limit_h_max 11
_diffrn_reflns_limit_h_min -11
_diffrn_reflns_limit_k_max 1
_diffrn_reflns_limit_k_min -21
_diffrn_reflns_limit_l_max 9
_diffrn_reflns_limit_l_min -1
_diffrn_reflns_number 3016
_diffrn_reflns_theta_max 27.50
_diffrn_reflns_theta_min 2.47
_diffrn_standards_decay_% <3
_diffrn_standards_interval_count 97
_diffrn_standards_number 3
_exptl_absorpt_coefficient_mu 4.082
_exptl_absorpt_correction_T_max 0.48
_exptl_absorpt_correction_T_min 0.37
_exptl_absorpt_correction_type 'empirical \y scans (Siemens, 1994)'
_exptl_crystal_colour yellow
_exptl_crystal_density_diffrn 1.701
_exptl_crystal_density_meas ?
_exptl_crystal_description 'rectangular block'
_exptl_crystal_F_000 512
_exptl_crystal_size_max 0.48
_exptl_crystal_size_mid 0.20
_exptl_crystal_size_min 0.18
_refine_diff_density_max 0.293
_refine_diff_density_min -0.426
_refine_ls_extinction_method none
_refine_ls_goodness_of_fit_all 0.935
_refine_ls_goodness_of_fit_obs 1.028
_refine_ls_hydrogen_treatment refall
_refine_ls_matrix_type full
_refine_ls_number_parameters 167
_refine_ls_number_reflns 2303
_refine_ls_number_restraints 0
_refine_ls_restrained_S_all 0.973
_refine_ls_restrained_S_obs 1.028
_refine_ls_R_factor_all 0.0653
_refine_ls_R_factor_obs .034
_refine_ls_shift/esd_max 0.000
_refine_ls_shift/esd_mean 0.000
_refine_ls_structure_factor_coef Fsqd
_refine_ls_weighting_details 'w=1/[\s^2^(Fo^2^)+(0.0456P)^2^] where P=(Fo^2^+2Fc^2^)/3'
_refine_ls_weighting_scheme calc
_refine_ls_wR_factor_all 0.098
_refine_ls_wR_factor_obs .0805
_reflns_number_observed 1458
_reflns_number_total 2304
_reflns_observed_criterion >2sigma(I)
_cod_data_source_file cf1222.cif
_cod_data_source_block I
_cod_depositor_comments
;
The following automatic conversions were performed:

'_exptl_crystal_density_meas' value 'not measured' was changed to '?'
- the value is perceived as not measured.

Automatic conversion script
Id: cif_fix_values 3008 2015-01-20 13:52:24Z robertas 

The following automatic conversions were performed:

'_refine_ls_weighting_scheme' value 'calc
w=1/[\s^2^(Fo^2^)+(0.0456P)^2^] where P=(Fo^2^+2Fc^2^)/3' was changed
to 'calc'. New tag '_refine_ls_weighting_details' was created. The
value of the new tag was set to 'w=1/[\s^2^(Fo^2^)+(0.0456P)^2^]
where P=(Fo^2^+2Fc^2^)/3'.

Automatic conversion script
Id: cif_fix_values 3143 2015-03-26 13:38:13Z robertas 
;
_cod_original_sg_symbol_H-M 'P 21/c'
_cod_database_code 2007315

loop_
_symmetry_equiv_pos_as_xyz
'x, y, z'
'-x, y+1/2, -z+1/2'
'-x, -y, -z'
'x, -y-1/2, z-1/2'

loop_
_atom_site_aniso_label
_atom_site_aniso_U_11
_atom_site_aniso_U_22
_atom_site_aniso_U_33
_atom_site_aniso_U_12
_atom_site_aniso_U_13
_atom_site_aniso_U_23
Br .0323(2) .0686(2) .0646(3) -.0054(2) -.00536(15) .0049(2)
N .0289(11) .0357(12) .0446(14) -.0085(9) .0108(10) -.0076(12)
O1 .072(2) .0354(13) .074(2) -.0055(12) .0141(13) .0016(12)
O2 .0316(10) .0412(12) .0541(14) -.0043(10) -.0033(10) .0004(12)
C1 .0234(12) .050(2) .045(2) -.0034(13) .0059(12) .002(2)
C2 .038(2) .040(2) .038(2) -.0067(13) .0105(13) .0006(14)
C3 .0324(13) .037(2) .040(2) -.0040(12) .0109(13) .0013(13)
C4 .0280(13) .039(2) .038(2) -.0045(11) .0086(12) .0005(13)
C5 .0291(13) .038(2) .047(2) -.0039(11) .0140(13) .0006(13)
C6 .0289(14) .037(2) .049(2) .0053(12) .0095(13) .0073(14)
C7 .044(2) .045(2) .049(2) .0015(15) .009(2) .008(2)
C8 .0314(15) .040(2) .065(2) -.0021(13) .012(2) -.001(2)
C9 .041(2) .050(2) .045(2) -.0157(15) .0046(14) -.012(2)
C10 .044(2) .056(2) .052(2) -.014(2) .017(2) -.017(2)

loop_
_atom_site_label
_atom_site_fract_x
_atom_site_fract_y
_atom_site_fract_z
_atom_site_U_iso_or_equiv
_atom_site_thermal_displace_type
_atom_site_calc_flag
_atom_site_refinement_flags
_atom_site_occupancy
_atom_site_disorder_group
_atom_site_type_symbol
Br .34855(4) .19202(2) .05819(5) .0616(2) Uani d . 1 . Br
N -.3465(3) .03300(15) -.4854(4) .0371(5) Uani d . 1 . N
O1 -.1376(3) .40214(14) -.3496(4) .0643(7) Uani d . 1 . O
O2 -.3255(2) .18691(15) -.5518(3) .0476(6) Uani d . 1 . O
C1 .1347(3) .1897(2) -.1312(5) .0412(7) Uani d . 1 . C
C2 .0541(4) .2603(2) -.1952(5) .0398(7) Uani d . 1 . C
C3 -.1033(3) .2597(2) -.3340(4) .0372(7) Uani d . 1 . C
C4 -.1759(3) .1854(2) -.4100(4) .0359(6) Uani d . 1 . C
C5 -.0941(3) .1130(2) -.3419(4) .0380(7) Uani d . 1 . C
C6 .0607(3) .1157(2) -.2015(5) .0395(7) Uani d . 1 . C
C7 -.1916(4) .3360(2) -.3993(5) .0482(8) Uani d . 1 . C
C8 -.1685(4) .0332(2) -.4306(6) .0469(8) Uani d . 1 . C
C9 -.3949(4) .0270(2) -.3167(5) .0485(8) Uani d . 1 . C
C10 -.4241(4) -.0322(2) -.6242(6) .0506(8) Uani d . 1 . C
H2 .098(4) .3085(18) -.147(5) .041(9) Uiso d . 1 . H
H6 .101(3) .0717(18) -.153(4) .030(8) Uiso d . 1 . H
H7 -.279(5) .332(2) -.476(6) .069(13) Uiso d . 1 . H
H8A -.123(4) -.002(2) -.346(5) .039(9) Uiso d . 1 . H
H8B -.149(4) .024(2) -.556(5) .059(10) Uiso d . 1 . H
H9A -.341(4) .070(2) -.230(5) .055(9) Uiso d . 1 . H
H9B -.357(4) -.025(2) -.248(4) .053(9) Uiso d . 1 . H
H10A -.398(5) -.022(2) -.731(6) .070(12) Uiso d . 1 . H
H10B -.381(3) -.080(2) -.563(4) .037(8) Uiso d . 1 . H
H1O2 -.358(4) .142(2) -.564(5) .041(10) Uiso d . 1 . H

loop_
_atom_type_symbol
_atom_type_description
_atom_type_scat_dispersion_real
_atom_type_scat_dispersion_imag
_atom_type_scat_source
C C 0.0033 0.0016 'International Tables Vol C Tables 4.2.6.8 and 6.1.1.4'
H H 0.0000 0.0000 'International Tables Vol C Tables 4.2.6.8 and 6.1.1.4'
N N 0.0061 0.0033 'International Tables Vol C Tables 4.2.6.8 and 6.1.1.4'
O O 0.0106 0.0060 'International Tables Vol C Tables 4.2.6.8 and 6.1.1.4'
Br Br -0.2901 2.4595 'International Tables Vol C Tables 4.2.6.8 and 6.1.1.4'

loop_
_geom_angle_atom_site_label_1
_geom_angle_atom_site_label_2
_geom_angle_atom_site_label_3
_geom_angle_site_symmetry_3
_geom_angle
_geom_angle_publ_flag
C9 N C10 . 109.7(2) yes
C9 N C8 . 112.4(3) yes
C10 N C8 . 111.8(2) yes
C2 C1 C6 . 120.6(3) ?
C2 C1 Br . 119.5(2) ?
C6 C1 Br . 119.9(2) ?
C1 C2 C3 . 120.3(3) ?
C2 C3 C4 . 119.2(3) ?
C2 C3 C7 . 120.2(3) ?
C4 C3 C7 . 120.6(3) ?
O2 C4 C5 . 121.7(3) ?
O2 C4 C3 . 117.9(3) ?
C5 C4 C3 . 120.4(2) ?
C6 C5 C4 . 118.9(3) ?
C6 C5 C8 . 120.5(3) ?
C4 C5 C8 . 120.5(3) ?
C5 C6 C1 . 120.6(3) ?
O1 C7 C3 . 125.4(3) yes
N C8 C5 . 111.9(3) ?
N C9 C10 3_454 111.2(3) ?
N C10 C9 3_454 109.7(3) ?

loop_
_geom_bond_atom_site_label_1
_geom_bond_atom_site_label_2
_geom_bond_site_symmetry_2
_geom_bond_distance
_geom_bond_publ_flag
Br C1 . 1.895(3) yes
N C9 . 1.458(4) yes
N C10 . 1.471(4) yes
N C8 . 1.473(3) yes
O1 C7 . 1.195(4) yes
O2 C4 . 1.353(3) yes
C1 C2 . 1.358(4) yes
C1 C6 . 1.393(4) ?
C2 C3 . 1.392(4) ?
C3 C4 . 1.403(4) ?
C3 C7 . 1.467(4) yes
C4 C5 . 1.393(4) ?
C5 C6 . 1.381(4) ?
C5 C8 . 1.510(4) ?
C9 C10 3_454 1.497(4) yes

loop_
_geom_torsion_atom_site_label_1
_geom_torsion_atom_site_label_2
_geom_torsion_atom_site_label_3
_geom_torsion_atom_site_label_4
_geom_torsion_site_symmetry_4
_geom_torsion
C6 C1 C2 C3 . -0.8(5)
Br C1 C2 C3 . -179.9(2)
C1 C2 C3 C4 . -1.4(5)
C1 C2 C3 C7 . 178.5(3)
C2 C3 C4 O2 . -176.7(3)
C7 C3 C4 O2 . 3.4(4)
C2 C3 C4 C5 . 2.5(5)
C7 C3 C4 C5 . -177.4(3)
O2 C4 C5 C6 . 177.8(3)
C3 C4 C5 C6 . -1.3(5)
O2 C4 C5 C8 . 2.3(5)
C3 C4 C5 C8 . -176.9(3)
C4 C5 C6 C1 . -0.9(5)
C8 C5 C6 C1 . 174.6(3)
C2 C1 C6 C5 . 2.0(5)
Br C1 C6 C5 . -178.9(2)
C2 C3 C7 O1 . 3.5(6)
C4 C3 C7 O1 . -176.6(4)
C9 N C8 C5 . -74.0(4)
C10 N C8 C5 . 162.1(3)
C6 C5 C8 N . 148.5(3)
C4 C5 C8 N . -36.1(5)
C10 N C9 C10 3_454 -58.5(4)
C8 N C9 C10 3_454 176.4(3)
C9 N C10 C9 3_454 57.6(4)
C8 N C10 C9 3_454 -177.0(3)
